data_1553778
loop_
_publ_author_name
'Meng, Ke'
'Xia, Jingzhao'
'Wang, Yanzhao'
'Zhang, Xinghua'
'Yang, Guoqiang'
'Zhang, Wanbin'

_publ_section_title
;
 Ir/BiphPHOX-catalyzed asymmetric hydrogenation of 3-substituted
 2,5-dihydropyrroles and 2,5-dihydrothiophene 1,1-dioxides
;
_journal_issue 8
_journal_name_full 'Organic Chemistry Frontiers'
_journal_page_first 1601
_journal_paper_doi 10.1039/C7QO00248C
_journal_volume 4
_journal_year 2017
_chemical_absolute_configuration ad
_chemical_formula_moiety 'C17 H19 N O2 S'
_chemical_formula_sum 'C17 H19 N O2 S'
_chemical_formula_weight 301.39
_space_group_crystal_system monoclinic
_space_group_IT_number 4
_space_group_name_Hall 'P 2yb'
_space_group_name_H-M_alt 'P 1 21 1'
_atom_sites_solution_hydrogens geom
_audit_creation_method SHELXL-2014/7
_audit_update_record
;
2017-03-15 deposited with the CCDC.
2017-05-11 downloaded from the CCDC.
;
_cell_angle_alpha 90
_cell_angle_beta 98.45
_cell_angle_gamma 90
_cell_formula_units_Z 2
_cell_length_a 11.3637(4)
_cell_length_b 6.0455(3)
_cell_length_c 11.3636(4)
_cell_measurement_reflns_used 4049
_cell_measurement_temperature 293(2)
_cell_measurement_theta_max 68.39
_cell_measurement_theta_min 3.93
_cell_volume 772.20(5)
_computing_structure_refinement 'SHELXL-2014/7 (Sheldrick, 2014)'
_diffrn_ambient_temperature 293(2)
_diffrn_measured_fraction_theta_full 0.998
_diffrn_measured_fraction_theta_max 0.997
_diffrn_measurement_device_type 'Bruker D8 VENTURE CMOS photon 100'
_diffrn_measurement_method '\f and \w scans'
_diffrn_radiation_type CuK\a
_diffrn_radiation_wavelength 1.54178
_diffrn_reflns_av_R_equivalents 0.0501
_diffrn_reflns_av_unetI/netI 0.0480
_diffrn_reflns_Laue_measured_fraction_full 0.998
_diffrn_reflns_Laue_measured_fraction_max 0.997
_diffrn_reflns_limit_h_max 13
_diffrn_reflns_limit_h_min -12
_diffrn_reflns_limit_k_max 7
_diffrn_reflns_limit_k_min -6
_diffrn_reflns_limit_l_max 13
_diffrn_reflns_limit_l_min -13
_diffrn_reflns_number 7602
_diffrn_reflns_point_group_measured_fraction_full 0.999
_diffrn_reflns_point_group_measured_fraction_max 0.998
_diffrn_reflns_theta_full 67.679
_diffrn_reflns_theta_max 68.542
_diffrn_reflns_theta_min 3.933
_exptl_absorpt_coefficient_mu 1.889
_exptl_crystal_colour colorless
_exptl_crystal_density_diffrn 1.296
_exptl_crystal_description block
_exptl_crystal_F_000 320
_exptl_crystal_size_max 0.220
_exptl_crystal_size_mid 0.180
_exptl_crystal_size_min 0.150
_refine_diff_density_max 0.153
_refine_diff_density_min -0.238
_refine_diff_density_rms 0.044
_refine_ls_abs_structure_details
;
 Refined as an inversion twin.
;
_refine_ls_abs_structure_Flack 0.05(3)
_refine_ls_extinction_method none
_refine_ls_goodness_of_fit_ref 1.047
_refine_ls_hydrogen_treatment constr
_refine_ls_matrix_type full
_refine_ls_number_parameters 192
_refine_ls_number_reflns 2362
_refine_ls_number_restraints 1
_refine_ls_restrained_S_all 1.047
_refine_ls_R_factor_all 0.0426
_refine_ls_R_factor_gt 0.0352
_refine_ls_shift/su_max 0.001
_refine_ls_shift/su_mean 0.000
_refine_ls_structure_factor_coef Fsqd
_refine_ls_weighting_details 'w=1/[\s^2^(Fo^2^)+(0.0353P)^2^+0.1143P] where P=(Fo^2^+2Fc^2^)/3'
_refine_ls_weighting_scheme calc
_refine_ls_wR_factor_gt 0.0792
_refine_ls_wR_factor_ref 0.0830
_reflns_Friedel_coverage 0.816
_reflns_Friedel_fraction_full 1.000
_reflns_Friedel_fraction_max 0.998
_reflns_number_gt 2130
_reflns_number_total 2362
_reflns_threshold_expression 'I > 2\s(I)'
_cod_data_source_file c7qo00248c2.cif
_cod_data_source_block t
_cod_original_sg_symbol_H-M 'P 21'
_cod_database_code 1553778
_shelx_shelxl_version_number 2014/7
_shelx_space_group_comment
;
The symmetry employed for this shelxl refinement is uniquely defined
by the following loop, which should always be used as a source of
symmetry information in preference to the above space-group names.
They are only intended as comments.
;
_shelx_estimated_absorpt_t_min 0.681
_shelx_estimated_absorpt_t_max 0.765

loop_
_space_group_symop_operation_xyz
'x, y, z'
'-x, y+1/2, -z'

loop_
_atom_site_label
_atom_site_type_symbol
_atom_site_fract_x
_atom_site_fract_y
_atom_site_fract_z
_atom_site_U_iso_or_equiv
_atom_site_adp_type
_atom_site_occupancy
_atom_site_site_symmetry_order
_atom_site_calc_flag
_atom_site_refinement_flags_posn
_atom_site_refinement_flags_adp
S1 S -0.23350(7) 0.45348(14) 0.01378(6) 0.03046(19) Uani 1 1 d . .
O1 O -0.2498(2) 0.5856(4) -0.09169(18) 0.0392(6) Uani 1 1 d . .
O2 O -0.2339(2) 0.2172(4) 0.0057(2) 0.0412(6) Uani 1 1 d . .
N1 N -0.1059(2) 0.5228(4) 0.0872(2) 0.0308(6) Uani 1 1 d . .
C1 C -0.3432(3) 0.5317(6) 0.1002(3) 0.0298(7) Uani 1 1 d . .
C2 C -0.3941(3) 0.7391(6) 0.0869(3) 0.0313(7) Uani 1 1 d . .
H2 H -0.3732 0.8365 0.0301 0.038 Uiso 1 1 calc R U
C3 C -0.4776(3) 0.8014(6) 0.1599(3) 0.0353(8) Uani 1 1 d . .
H3 H -0.5127 0.9406 0.1508 0.042 Uiso 1 1 calc R U
C4 C -0.5085(3) 0.6583(7) 0.2454(3) 0.0392(9) Uani 1 1 d . .
C5 C -0.4574(3) 0.4498(8) 0.2561(3) 0.0412(8) Uani 1 1 d . .
H5 H -0.4790 0.3516 0.3122 0.049 Uiso 1 1 calc R U
C6 C -0.3744(3) 0.3851(6) 0.1845(3) 0.0352(8) Uani 1 1 d . .
H6 H -0.3401 0.2452 0.1929 0.042 Uiso 1 1 calc R U
C7 C -0.5962(4) 0.7322(9) 0.3259(4) 0.0617(13) Uani 1 1 d . .
H7A H -0.6640 0.7989 0.2789 0.093 Uiso 1 1 calc R U
H7B H -0.5587 0.8379 0.3824 0.093 Uiso 1 1 calc R U
H7C H -0.6214 0.6064 0.3674 0.093 Uiso 1 1 calc R U
C8 C -0.0716(3) 0.7578(6) 0.0992(3) 0.0418(9) Uani 1 1 d . .
H8A H -0.1392 0.8493 0.1102 0.050 Uiso 1 1 calc R U
H8B H -0.0393 0.8089 0.0296 0.050 Uiso 1 1 calc R U
C9 C 0.0234(3) 0.7631(6) 0.2099(3) 0.0380(9) Uani 1 1 d . .
H9A H 0.0905 0.8536 0.1960 0.046 Uiso 1 1 calc R U
H9B H -0.0092 0.8225 0.2776 0.046 Uiso 1 1 calc R U
C10 C 0.0615(3) 0.5232(6) 0.2322(3) 0.0311(8) Uani 1 1 d . .
H10 H 0.1158 0.4844 0.1759 0.037 Uiso 1 1 calc R U
C11 C -0.0554(3) 0.4006(5) 0.1952(3) 0.0329(9) Uani 1 1 d . .
H11A H -0.0418 0.2464 0.1777 0.039 Uiso 1 1 calc R U
H11B H -0.1066 0.4096 0.2562 0.039 Uiso 1 1 calc R U
C12 C 0.1208(2) 0.4612(7) 0.3561(2) 0.0292(6) Uani 1 1 d . .
C13 C 0.1095(3) 0.5836(7) 0.4566(3) 0.0415(9) Uani 1 1 d . .
H13 H 0.0638 0.7119 0.4497 0.050 Uiso 1 1 calc R U
C14 C 0.1659(4) 0.5165(7) 0.5677(3) 0.0472(10) Uani 1 1 d . .
H14 H 0.1591 0.6029 0.6341 0.057 Uiso 1 1 calc R U
C15 C 0.2313(3) 0.3255(8) 0.5812(3) 0.0430(9) Uani 1 1 d . .
H15 H 0.2681 0.2811 0.6559 0.052 Uiso 1 1 calc R U
C16 C 0.2414(3) 0.2001(7) 0.4816(3) 0.0473(10) Uani 1 1 d . .
H16 H 0.2844 0.0687 0.4893 0.057 Uiso 1 1 calc R U
C17 C 0.1880(3) 0.2689(6) 0.3708(3) 0.0407(9) Uani 1 1 d . .
H17 H 0.1973 0.1844 0.3044 0.049 Uiso 1 1 calc R U

loop_
_atom_site_aniso_label
_atom_site_aniso_U_11
_atom_site_aniso_U_22
_atom_site_aniso_U_33
_atom_site_aniso_U_23
_atom_site_aniso_U_13
_atom_site_aniso_U_12
S1 0.0307(4) 0.0342(4) 0.0261(3) -0.0003(4) 0.0028(2) 0.0030(4)
O1 0.0389(14) 0.0530(17) 0.0255(11) 0.0063(10) 0.0045(10) 0.0057(11)
O2 0.0411(15) 0.0357(15) 0.0457(14) -0.0079(11) 0.0023(11) 0.0044(11)
N1 0.0299(14) 0.0301(16) 0.0326(13) 0.0064(11) 0.0049(11) 0.0015(11)
C1 0.0254(16) 0.0348(18) 0.0281(15) 0.0002(13) 0.0006(12) -0.0045(13)
C2 0.0293(17) 0.035(2) 0.0284(15) 0.0039(14) 0.0007(12) -0.0009(14)
C3 0.0266(17) 0.040(2) 0.0380(17) -0.0029(15) -0.0002(13) 0.0028(14)
C4 0.0289(19) 0.050(2) 0.0398(19) -0.0041(17) 0.0081(14) -0.0060(16)
C5 0.0401(18) 0.043(2) 0.0423(17) 0.004(2) 0.0127(13) -0.009(2)
C6 0.0352(18) 0.030(2) 0.0392(17) 0.0020(13) 0.0024(14) -0.0037(13)
C7 0.050(3) 0.076(3) 0.066(3) -0.002(3) 0.032(2) 0.000(2)
C8 0.0344(19) 0.037(2) 0.052(2) 0.0145(17) 0.0005(15) -0.0067(15)
C9 0.040(2) 0.036(2) 0.0382(18) 0.0065(15) 0.0058(15) -0.0066(15)
C10 0.0293(17) 0.037(2) 0.0279(15) -0.0001(13) 0.0068(13) 0.0022(13)
C11 0.0329(17) 0.031(2) 0.0327(15) 0.0043(13) -0.0007(13) 0.0003(12)
C12 0.0257(14) 0.0326(17) 0.0295(13) -0.0033(17) 0.0041(11) -0.0005(16)
C13 0.044(2) 0.042(2) 0.0380(18) -0.0076(16) 0.0057(16) 0.0128(17)
C14 0.055(2) 0.058(3) 0.0285(16) -0.0143(16) 0.0053(15) 0.0078(19)
C15 0.0389(19) 0.057(3) 0.0304(16) -0.0001(18) -0.0034(14) 0.006(2)
C16 0.053(2) 0.046(2) 0.0399(19) -0.0025(17) -0.0029(16) 0.0162(19)
C17 0.049(2) 0.038(2) 0.0343(17) -0.0080(15) 0.0025(15) 0.0081(16)

loop_
_atom_type_symbol
_atom_type_description
_atom_type_scat_dispersion_real
_atom_type_scat_dispersion_imag
_atom_type_scat_source
C C 0.0181 0.0091 'International Tables Vol C Tables 4.2.6.8 and 6.1.1.4'
H H 0.0000 0.0000 'International Tables Vol C Tables 4.2.6.8 and 6.1.1.4'
N N 0.0311 0.0180 'International Tables Vol C Tables 4.2.6.8 and 6.1.1.4'
O O 0.0492 0.0322 'International Tables Vol C Tables 4.2.6.8 and 6.1.1.4'
S S 0.3331 0.5567 'International Tables Vol C Tables 4.2.6.8 and 6.1.1.4'

loop_
_geom_angle_atom_site_label_1
_geom_angle_atom_site_label_2
_geom_angle_atom_site_label_3
_geom_angle
O1 S1 O2 120.33(16)
O1 S1 N1 106.49(14)
O2 S1 N1 106.61(15)
O1 S1 C1 107.60(15)
O2 S1 C1 107.91(16)
N1 S1 C1 107.27(14)
C8 N1 C11 109.9(3)
C8 N1 S1 120.1(2)
C11 N1 S1 120.6(2)
C2 C1 C6 120.7(3)
C2 C1 S1 120.1(2)
C6 C1 S1 119.1(3)
C1 C2 C3 119.3(3)
C1 C2 H2 120.4
C3 C2 H2 120.4
C4 C3 C2 120.7(3)
C4 C3 H3 119.6
C2 C3 H3 119.6
C3 C4 C5 119.0(3)
C3 C4 C7 119.8(4)
C5 C4 C7 121.2(3)
C4 C5 C6 121.0(3)
C4 C5 H5 119.5
C6 C5 H5 119.5
C1 C6 C5 119.2(3)
C1 C6 H6 120.4
C5 C6 H6 120.4
C4 C7 H7A 109.5
C4 C7 H7B 109.5
H7A C7 H7B 109.5
C4 C7 H7C 109.5
H7A C7 H7C 109.5
H7B C7 H7C 109.5
N1 C8 C9 103.9(3)
N1 C8 H8A 111.0
C9 C8 H8A 111.0
N1 C8 H8B 111.0
C9 C8 H8B 111.0
H8A C8 H8B 109.0
C10 C9 C8 105.3(3)
C10 C9 H9A 110.7
C8 C9 H9A 110.7
C10 C9 H9B 110.7
C8 C9 H9B 110.7
H9A C9 H9B 108.8
C12 C10 C9 117.8(3)
C12 C10 C11 112.7(3)
C9 C10 C11 101.7(3)
C12 C10 H10 108.1
C9 C10 H10 108.1
C11 C10 H10 108.1
N1 C11 C10 101.7(2)
N1 C11 H11A 111.4
C10 C11 H11A 111.4
N1 C11 H11B 111.4
C10 C11 H11B 111.4
H11A C11 H11B 109.3
C13 C12 C17 117.8(3)
C13 C12 C10 123.5(3)
C17 C12 C10 118.7(3)
C12 C13 C14 120.5(3)
C12 C13 H13 119.8
C14 C13 H13 119.8
C15 C14 C13 121.2(3)
C15 C14 H14 119.4
C13 C14 H14 119.4
C14 C15 C16 118.7(3)
C14 C15 H15 120.6
C16 C15 H15 120.6
C17 C16 C15 120.3(4)
C17 C16 H16 119.9
C15 C16 H16 119.9
C16 C17 C12 121.5(3)
C16 C17 H17 119.2
C12 C17 H17 119.2

loop_
_geom_bond_atom_site_label_1
_geom_bond_atom_site_label_2
_geom_bond_distance
S1 O1 1.429(2)
S1 O2 1.432(3)
S1 N1 1.619(3)
S1 C1 1.761(3)
N1 C8 1.474(4)
N1 C11 1.474(4)
C1 C2 1.380(5)
C1 C6 1.388(4)
C2 C3 1.400(4)
C2 H2 0.9300
C3 C4 1.384(5)
C3 H3 0.9300
C4 C5 1.386(6)
C4 C7 1.516(5)
C5 C6 1.390(4)
C5 H5 0.9300
C6 H6 0.9300
C7 H7A 0.9600
C7 H7B 0.9600
C7 H7C 0.9600
C8 C9 1.533(5)
C8 H8A 0.9700
C8 H8B 0.9700
C9 C10 1.524(5)
C9 H9A 0.9700
C9 H9B 0.9700
C10 C12 1.516(4)
C10 C11 1.525(4)
C10 H10 0.9800
C11 H11A 0.9700
C11 H11B 0.9700
C12 C13 1.382(4)
C12 C17 1.387(5)
C13 C14 1.390(5)
C13 H13 0.9300
C14 C15 1.370(6)
C14 H14 0.9300
C15 C16 1.380(5)
C15 H15 0.9300
C16 C17 1.380(5)
C16 H16 0.9300
C17 H17 0.9300

loop_
_geom_torsion_atom_site_label_1
_geom_torsion_atom_site_label_2
_geom_torsion_atom_site_label_3
_geom_torsion_atom_site_label_4
_geom_torsion
O1 S1 N1 C8 43.3(3)
O2 S1 N1 C8 173.0(3)
C1 S1 N1 C8 -71.6(3)
O1 S1 N1 C11 -173.4(2)
O2 S1 N1 C11 -43.8(3)
C1 S1 N1 C11 71.6(3)
O1 S1 C1 C2 -24.1(3)
O2 S1 C1 C2 -155.4(3)
N1 S1 C1 C2 90.1(3)
O1 S1 C1 C6 158.1(2)
O2 S1 C1 C6 26.9(3)
N1 S1 C1 C6 -87.6(3)
C6 C1 C2 C3 0.3(5)
S1 C1 C2 C3 -177.4(2)
C1 C2 C3 C4 0.6(5)
C2 C3 C4 C5 -1.4(5)
C2 C3 C4 C7 178.1(3)
C3 C4 C5 C6 1.4(5)
C7 C4 C5 C6 -178.1(3)
C2 C1 C6 C5 -0.3(5)
S1 C1 C6 C5 177.4(3)
C4 C5 C6 C1 -0.6(5)
C11 N1 C8 C9 11.0(4)
S1 N1 C8 C9 157.8(2)
N1 C8 C9 C10 15.7(4)
C8 C9 C10 C12 -159.1(3)
C8 C9 C10 C11 -35.4(3)
C8 N1 C11 C10 -33.2(3)
S1 N1 C11 C10 -179.7(2)
C12 C10 C11 N1 168.2(3)
C9 C10 C11 N1 41.1(3)
C9 C10 C12 C13 21.0(5)
C11 C10 C12 C13 -96.9(4)
C9 C10 C12 C17 -160.5(3)
C11 C10 C12 C17 81.6(4)
C17 C12 C13 C14 1.2(6)
C10 C12 C13 C14 179.7(4)
C12 C13 C14 C15 -1.7(6)
C13 C14 C15 C16 0.6(6)
C14 C15 C16 C17 1.0(6)
C15 C16 C17 C12 -1.6(6)
C13 C12 C17 C16 0.4(5)
C10 C12 C17 C16 -178.1(4)
